data_7052359
loop_
_publ_author_name
'Christer B. Aaker\"oy'
'Nate Schultheiss'
'John Desper'
'Curtis Moore'

_publ_section_title
;
 Balancing intermolecular hydrogen-bond interactions for the directed
 assembly of binary 1 : 1 co-crystals
;
_journal_issue 10
_journal_name_full 'New Journal of Chemistry'
_journal_page_first 1452
_journal_paper_doi 10.1039/b608267j
_journal_volume 30
_journal_year 2006
_chemical_formula_moiety
;
(C10 H10 N4) (C7 H6 O3)
;
_chemical_formula_sum 'C17 H16 N4 O3'
_chemical_formula_weight 324.34
_chemical_name_systematic
;
2-amino-4-(3-pyridyl)-6-methylpyrimidine, 4-hydroxybenzoic acid
;
_space_group_IT_number 2
_symmetry_cell_setting triclinic
_symmetry_space_group_name_Hall '-P 1'
_symmetry_space_group_name_H-M 'P -1'
_atom_sites_solution_hydrogens geom
_atom_sites_solution_primary direct
_atom_sites_solution_secondary difmap
_audit_creation_method SHELXL-97
_cell_angle_alpha 85.733(4)
_cell_angle_beta 69.174(4)
_cell_angle_gamma 77.699(5)
_cell_formula_units_Z 2
_cell_length_a 8.3089(6)
_cell_length_b 8.9991(7)
_cell_length_c 11.1671(7)
_cell_measurement_reflns_used 4887
_cell_measurement_temperature 153(2)
_cell_measurement_theta_max 25.00
_cell_measurement_theta_min 2.30
_cell_volume 762.52(10)
_computing_cell_refinement 'Bruker XSCANS'
_computing_data_collection 'Bruker XSCANS'
_computing_data_reduction 'Bruker SHELXTL'
_computing_molecular_graphics 'Bruker SHELXTL'
_computing_publication_material 'Bruker SHELXTL'
_computing_structure_refinement 'SHELXL-97 (Sheldrick, 1997)'
_computing_structure_solution 'SHELXS-97 (Sheldrick, 1990)'
_diffrn_ambient_temperature 153(2)
_diffrn_measured_fraction_theta_full 0.995
_diffrn_measured_fraction_theta_max 0.995
_diffrn_measurement_device_type 'CCD area detector'
_diffrn_measurement_method 'phi and omega scans'
_diffrn_radiation_monochromator graphite
_diffrn_radiation_source 'fine-focus sealed tube'
_diffrn_radiation_type MoK\a
_diffrn_radiation_wavelength 0.71073
_diffrn_reflns_av_R_equivalents 0.1494
_diffrn_reflns_av_sigmaI/netI 0.0907
_diffrn_reflns_limit_h_max 10
_diffrn_reflns_limit_h_min -10
_diffrn_reflns_limit_k_max 11
_diffrn_reflns_limit_k_min -11
_diffrn_reflns_limit_l_max 13
_diffrn_reflns_limit_l_min -13
_diffrn_reflns_number 22047
_diffrn_reflns_theta_full 26.43
_diffrn_reflns_theta_max 26.43
_diffrn_reflns_theta_min 1.95
_exptl_absorpt_coefficient_mu 0.100
_exptl_absorpt_correction_type none
_exptl_crystal_colour colorless
_exptl_crystal_density_diffrn 1.413
_exptl_crystal_density_method 'not measured'
_exptl_crystal_description Plate
_exptl_crystal_F_000 340
_exptl_crystal_size_max 0.370
_exptl_crystal_size_mid 0.280
_exptl_crystal_size_min 0.220
_refine_diff_density_max 0.590
_refine_diff_density_min -0.683
_refine_diff_density_rms 0.174
_refine_ls_extinction_method none
_refine_ls_goodness_of_fit_ref 1.161
_refine_ls_hydrogen_treatment mixed
_refine_ls_matrix_type full
_refine_ls_number_parameters 229
_refine_ls_number_reflns 3129
_refine_ls_number_restraints 0
_refine_ls_restrained_S_all 1.161
_refine_ls_R_factor_all 0.1129
_refine_ls_R_factor_gt 0.0863
_refine_ls_shift/su_max 0.000
_refine_ls_shift/su_mean 0.000
_refine_ls_structure_factor_coef Fsqd
_refine_ls_weighting_details 'calc w=1/[\s^2^(Fo^2^)+(0.1000P)^2^+0.0000P] where P=(Fo^2^+2Fc^2^)/3'
_refine_ls_weighting_scheme calc
_refine_ls_wR_factor_gt 0.2031
_refine_ls_wR_factor_ref 0.2161
_reflns_number_gt 1979
_reflns_number_total 3129
_reflns_threshold_expression >2sigma(I)
_cod_data_source_file b608267j.txt
_cod_data_source_block 1c
_cod_depositor_comments
;
The following automatic conversions were performed:
'_symmetry_cell_setting' value 'Triclinic' changed to 'triclinic'
according to '/home/saulius/struct/CIF-dictionaries/cif_core.dic'
dictionary named 'cif_core.dic' version 2.4.1 from 2010-06-29.

Automatic conversion script
Id: cif_fix_enum 1527 2010-12-29 10:47:43Z saulius 
;
_cod_original_cell_volume 762.52(9)
_cod_original_sg_symbol_H-M P-1
_cod_database_code 7052359

loop_
_symmetry_equiv_pos_as_xyz
'x, y, z'
'-x, -y, -z'

loop_
_atom_site_label
_atom_site_type_symbol
_atom_site_fract_x
_atom_site_fract_y
_atom_site_fract_z
_atom_site_U_iso_or_equiv
_atom_site_adp_type
_atom_site_occupancy
_atom_site_symmetry_multiplicity
_atom_site_calc_flag
_atom_site_refinement_flags
_atom_site_disorder_assembly
_atom_site_disorder_group
N11 N 0.1821(3) 0.5487(3) 0.3462(2) 0.0185(6) Uani 1 1 d . . .
C12 C 0.2380(4) 0.4834(3) 0.2296(3) 0.0198(7) Uani 1 1 d . . .
N12 N 0.3457(4) 0.3453(3) 0.2146(3) 0.0248(7) Uani 1 1 d . . .
H12A H 0.368(4) 0.305(4) 0.278(3) 0.030 Uiso 1 1 d . . .
H12B H 0.388(4) 0.299(4) 0.135(3) 0.030 Uiso 1 1 d . . .
N13 N 0.1969(3) 0.5436(3) 0.1283(2) 0.0211(6) Uani 1 1 d . . .
C14 C 0.0841(4) 0.6777(3) 0.1474(3) 0.0200(7) Uani 1 1 d . . .
C15 C 0.0146(4) 0.7514(3) 0.2651(3) 0.0207(7) Uani 1 1 d . . .
H15 H -0.0683 0.8448 0.2780 0.025 Uiso 1 1 calc R . .
C16 C 0.0699(4) 0.6843(3) 0.3630(3) 0.0193(7) Uani 1 1 d . . .
C17 C 0.0146(4) 0.7594(3) 0.4903(3) 0.0247(7) Uani 1 1 d . . .
H17A H -0.0749 0.8515 0.4946 0.037 Uiso 1 1 calc R . .
H17B H 0.1166 0.7867 0.5012 0.037 Uiso 1 1 calc R . .
H17C H -0.0342 0.6893 0.5585 0.037 Uiso 1 1 calc R . .
N21 N -0.1526(3) 0.9043(3) -0.0588(2) 0.0223(6) Uani 1 1 d . . .
C22 C -0.1120(4) 0.8435(3) 0.0425(3) 0.0195(7) Uani 1 1 d . . .
H22 H -0.1960 0.8685 0.1256 0.023 Uiso 1 1 calc R . .
C23 C 0.0458(4) 0.7462(3) 0.0329(3) 0.0185(7) Uani 1 1 d . . .
C24 C 0.1707(4) 0.7143(3) -0.0893(3) 0.0248(7) Uani 1 1 d . . .
H24 H 0.2818 0.6505 -0.0999 0.030 Uiso 1 1 calc R . .
C25 C 0.1309(4) 0.7767(4) -0.1947(3) 0.0289(8) Uani 1 1 d . . .
H25 H 0.2137 0.7565 -0.2789 0.035 Uiso 1 1 calc R . .
C26 C -0.0314(4) 0.8686(3) -0.1749(3) 0.0238(7) Uani 1 1 d . . .
H26 H -0.0590 0.9092 -0.2478 0.029 Uiso 1 1 calc R . .
C31 C 0.4479(4) 0.2715(3) 0.6429(3) 0.0192(7) Uani 1 1 d . . .
C37 C 0.3994(4) 0.3196(3) 0.5281(3) 0.0205(7) Uani 1 1 d . . .
O31 O 0.3018(3) 0.4567(2) 0.5361(2) 0.0250(6) Uani 1 1 d . . .
H31 H 0.267(4) 0.483(4) 0.467(3) 0.030 Uiso 1 1 d . . .
O32 O 0.4449(3) 0.2352(2) 0.4350(2) 0.0321(6) Uani 1 1 d . . .
C32 C 0.5370(4) 0.1253(3) 0.6530(3) 0.0211(7) Uani 1 1 d . . .
H32 H 0.5682 0.0548 0.5854 0.025 Uiso 1 1 calc R . .
C33 C 0.5814(4) 0.0806(3) 0.7602(3) 0.0214(7) Uani 1 1 d . . .
H33 H 0.6395 -0.0209 0.7672 0.026 Uiso 1 1 calc R . .
C34 C 0.5405(4) 0.1852(3) 0.8584(3) 0.0184(7) Uani 1 1 d . . .
O34 O 0.5800(3) 0.1495(2) 0.96648(18) 0.0223(5) Uani 1 1 d . . .
H34 H 0.661(4) 0.059(4) 0.962(3) 0.027 Uiso 1 1 d . . .
C35 C 0.4492(4) 0.3309(3) 0.8494(3) 0.0218(7) Uani 1 1 d . . .
H35 H 0.4183 0.4017 0.9168 0.026 Uiso 1 1 calc R . .
C36 C 0.4027(4) 0.3740(3) 0.7428(3) 0.0226(7) Uani 1 1 d . . .
H36 H 0.3396 0.4741 0.7376 0.027 Uiso 1 1 calc R . .

loop_
_atom_site_aniso_label
_atom_site_aniso_U_11
_atom_site_aniso_U_22
_atom_site_aniso_U_33
_atom_site_aniso_U_23
_atom_site_aniso_U_13
_atom_site_aniso_U_12
N11 0.0206(13) 0.0171(13) 0.0180(13) 0.0019(10) -0.0092(10) -0.0009(11)
C12 0.0195(16) 0.0187(16) 0.0218(16) 0.0032(12) -0.0086(13) -0.0037(13)
N12 0.0318(16) 0.0201(15) 0.0201(14) -0.0005(11) -0.0131(12) 0.0070(12)
N13 0.0251(14) 0.0173(14) 0.0204(13) 0.0016(10) -0.0108(11) 0.0012(11)
C14 0.0188(16) 0.0206(16) 0.0217(16) 0.0030(12) -0.0098(13) -0.0024(13)
C15 0.0215(16) 0.0179(16) 0.0208(15) 0.0011(12) -0.0093(13) 0.0034(13)
C16 0.0165(15) 0.0210(16) 0.0194(15) 0.0026(12) -0.0059(12) -0.0033(12)
C17 0.0286(18) 0.0238(17) 0.0196(16) 0.0002(13) -0.0094(13) 0.0005(14)
N21 0.0213(14) 0.0234(14) 0.0225(14) 0.0031(11) -0.0112(11) -0.0002(11)
C22 0.0187(16) 0.0209(16) 0.0191(15) 0.0024(12) -0.0080(12) -0.0030(13)
C23 0.0202(16) 0.0160(15) 0.0189(15) 0.0011(12) -0.0083(12) -0.0006(12)
C24 0.0247(17) 0.0232(17) 0.0233(17) -0.0022(13) -0.0106(13) 0.0065(13)
C25 0.0349(19) 0.0291(19) 0.0176(16) -0.0011(13) -0.0101(14) 0.0062(15)
C26 0.0288(18) 0.0246(17) 0.0188(16) 0.0029(13) -0.0136(14) 0.0012(14)
C31 0.0178(15) 0.0222(16) 0.0176(15) 0.0008(12) -0.0082(12) -0.0009(13)
C37 0.0190(16) 0.0187(16) 0.0228(16) 0.0019(13) -0.0085(13) 0.0002(13)
O31 0.0307(13) 0.0230(12) 0.0215(11) 0.0004(9) -0.0158(10) 0.0057(10)
O32 0.0442(15) 0.0279(13) 0.0244(12) -0.0053(10) -0.0196(11) 0.0076(11)
C32 0.0198(16) 0.0198(16) 0.0229(16) -0.0016(13) -0.0089(13) 0.0006(13)
C33 0.0193(16) 0.0192(16) 0.0241(16) -0.0002(12) -0.0099(13) 0.0038(13)
C34 0.0160(15) 0.0227(16) 0.0174(15) 0.0033(12) -0.0093(12) -0.0009(12)
O34 0.0251(12) 0.0228(12) 0.0187(11) 0.0015(9) -0.0127(9) 0.0043(10)
C35 0.0238(17) 0.0232(17) 0.0181(15) -0.0031(12) -0.0090(13) -0.0002(13)
C36 0.0230(16) 0.0198(16) 0.0229(16) 0.0023(13) -0.0096(13) 0.0018(13)

loop_
_atom_type_symbol
_atom_type_description
_atom_type_scat_dispersion_real
_atom_type_scat_dispersion_imag
_atom_type_scat_source
C C 0.0033 0.0016 'International Tables Vol C Tables 4.2.6.8 and 6.1.1.4'
H H 0.0000 0.0000 'International Tables Vol C Tables 4.2.6.8 and 6.1.1.4'
N N 0.0061 0.0033 'International Tables Vol C Tables 4.2.6.8 and 6.1.1.4'
O O 0.0106 0.0060 'International Tables Vol C Tables 4.2.6.8 and 6.1.1.4'

loop_
_geom_angle_atom_site_label_1
_geom_angle_atom_site_label_2
_geom_angle_atom_site_label_3
_geom_angle
_geom_angle_site_symmetry_1
_geom_angle_site_symmetry_3
_geom_angle_publ_flag
C16 N11 C12 116.8(2) . . ?
N13 C12 N12 117.6(3) . . ?
N13 C12 N11 125.9(3) . . ?
N12 C12 N11 116.5(3) . . ?
C12 N12 H12A 118(2) . . ?
C12 N12 H12B 118(2) . . ?
H12A N12 H12B 124(3) . . ?
C12 N13 C14 116.3(2) . . ?
N13 C14 C15 122.0(3) . . ?
N13 C14 C23 115.7(3) . . ?
C15 C14 C23 122.2(3) . . ?
C16 C15 C14 117.8(3) . . ?
C16 C15 H15 121.1 . . ?
C14 C15 H15 121.1 . . ?
N11 C16 C15 121.1(3) . . ?
N11 C16 C17 116.6(3) . . ?
C15 C16 C17 122.3(3) . . ?
C16 C17 H17A 109.5 . . ?
C16 C17 H17B 109.5 . . ?
H17A C17 H17B 109.5 . . ?
C16 C17 H17C 109.5 . . ?
H17A C17 H17C 109.5 . . ?
H17B C17 H17C 109.5 . . ?
C26 N21 C22 117.0(2) . . ?
N21 C22 C23 123.7(3) . . ?
N21 C22 H22 118.2 . . ?
C23 C22 H22 118.2 . . ?
C22 C23 C24 117.7(3) . . ?
C22 C23 C14 122.1(3) . . ?
C24 C23 C14 120.2(3) . . ?
C25 C24 C23 119.2(3) . . ?
C25 C24 H24 120.4 . . ?
C23 C24 H24 120.4 . . ?
C26 C25 C24 118.5(3) . . ?
C26 C25 H25 120.8 . . ?
C24 C25 H25 120.8 . . ?
N21 C26 C25 123.8(3) . . ?
N21 C26 H26 118.1 . . ?
C25 C26 H26 118.1 . . ?
C32 C31 C36 119.0(3) . . ?
C32 C31 C37 121.0(3) . . ?
C36 C31 C37 120.0(3) . . ?
O32 C37 O31 123.6(3) . . ?
O32 C37 C31 121.9(3) . . ?
O31 C37 C31 114.5(3) . . ?
C37 O31 H31 114(2) . . ?
C33 C32 C31 120.9(3) . . ?
C33 C32 H32 119.6 . . ?
C31 C32 H32 119.6 . . ?
C32 C33 C34 119.8(3) . . ?
C32 C33 H33 120.1 . . ?
C34 C33 H33 120.1 . . ?
O34 C34 C35 117.4(3) . . ?
O34 C34 C33 123.1(3) . . ?
C35 C34 C33 119.4(3) . . ?
C34 O34 H34 115(2) . . ?
C36 C35 C34 120.3(3) . . ?
C36 C35 H35 119.8 . . ?
C34 C35 H35 119.8 . . ?
C35 C36 C31 120.4(3) . . ?
C35 C36 H36 119.8 . . ?
C31 C36 H36 119.8 . . ?

loop_
_geom_bond_atom_site_label_1
_geom_bond_atom_site_label_2
_geom_bond_distance
_geom_bond_site_symmetry_2
_geom_bond_publ_flag
N11 C16 1.348(4) . ?
N11 C12 1.351(4) . ?
C12 N13 1.339(4) . ?
C12 N12 1.351(4) . ?
N12 H12A 0.83(4) . ?
N12 H12B 0.93(3) . ?
N13 C14 1.340(4) . ?
C14 C15 1.389(4) . ?
C14 C23 1.484(4) . ?
C15 C16 1.383(4) . ?
C15 H15 0.9500 . ?
C16 C17 1.495(4) . ?
C17 H17A 0.9800 . ?
C17 H17B 0.9800 . ?
C17 H17C 0.9800 . ?
N21 C26 1.339(4) . ?
N21 C22 1.340(4) . ?
C22 C23 1.387(4) . ?
C22 H22 0.9500 . ?
C23 C24 1.394(4) . ?
C24 C25 1.382(4) . ?
C24 H24 0.9500 . ?
C25 C26 1.375(4) . ?
C25 H25 0.9500 . ?
C26 H26 0.9500 . ?
C31 C32 1.384(4) . ?
C31 C36 1.395(4) . ?
C31 C37 1.484(4) . ?
C37 O32 1.231(3) . ?
C37 O31 1.313(3) . ?
O31 H31 0.91(4) . ?
C32 C33 1.382(4) . ?
C32 H32 0.9500 . ?
C33 C34 1.398(4) . ?
C33 H33 0.9500 . ?
C34 O34 1.359(3) . ?
C34 C35 1.384(4) . ?
O34 H34 0.93(3) . ?
C35 C36 1.382(4) . ?
C35 H35 0.9500 . ?
C36 H36 0.9500 . ?

loop_
_geom_hbond_atom_site_label_D
_geom_hbond_atom_site_label_H
_geom_hbond_atom_site_label_A
_geom_hbond_distance_DH
_geom_hbond_distance_HA
_geom_hbond_distance_DA
_geom_hbond_angle_DHA
_geom_hbond_site_symmetry_A
N12 H12A O32 0.83(4) 2.08(4) 2.906(3) 170(3) .
N12 H12B O34 0.93(3) 2.28(4) 3.163(3) 157(3) 1_554
O31 H31 N11 0.91(4) 1.75(4) 2.656(3) 173(3) .
O34 H34 N21 0.93(3) 1.80(4) 2.728(3) 169(3) 1_646

loop_
_geom_torsion_atom_site_label_1
_geom_torsion_atom_site_label_2
_geom_torsion_atom_site_label_3
_geom_torsion_atom_site_label_4
_geom_torsion
_geom_torsion_site_symmetry_1
_geom_torsion_site_symmetry_2
_geom_torsion_site_symmetry_3
_geom_torsion_site_symmetry_4
_geom_torsion_publ_flag
C16 N11 C12 N13 2.6(4) . . . . ?
C16 N11 C12 N12 -177.9(3) . . . . ?
N12 C12 N13 C14 177.3(3) . . . . ?
N11 C12 N13 C14 -3.1(4) . . . . ?
C12 N13 C14 C15 0.6(4) . . . . ?
C12 N13 C14 C23 177.5(2) . . . . ?
N13 C14 C15 C16 2.2(4) . . . . ?
C23 C14 C15 C16 -174.5(3) . . . . ?
C12 N11 C16 C15 0.5(4) . . . . ?
C12 N11 C16 C17 -177.4(3) . . . . ?
C14 C15 C16 N11 -2.7(4) . . . . ?
C14 C15 C16 C17 175.1(3) . . . . ?
C26 N21 C22 C23 -0.7(4) . . . . ?
N21 C22 C23 C24 2.2(5) . . . . ?
N21 C22 C23 C14 -178.3(3) . . . . ?
N13 C14 C23 C22 152.5(3) . . . . ?
C15 C14 C23 C22 -30.7(4) . . . . ?
N13 C14 C23 C24 -28.0(4) . . . . ?
C15 C14 C23 C24 148.9(3) . . . . ?
C22 C23 C24 C25 -1.8(5) . . . . ?
C14 C23 C24 C25 178.6(3) . . . . ?
C23 C24 C25 C26 0.1(5) . . . . ?
C22 N21 C26 C25 -1.2(5) . . . . ?
C24 C25 C26 N21 1.5(5) . . . . ?
C32 C31 C37 O32 -4.2(4) . . . . ?
C36 C31 C37 O32 176.1(3) . . . . ?
C32 C31 C37 O31 174.3(3) . . . . ?
C36 C31 C37 O31 -5.4(4) . . . . ?
C36 C31 C32 C33 0.0(4) . . . . ?
C37 C31 C32 C33 -179.7(3) . . . . ?
C31 C32 C33 C34 -1.9(4) . . . . ?
C32 C33 C34 O34 -180.0(3) . . . . ?
C32 C33 C34 C35 2.7(4) . . . . ?
O34 C34 C35 C36 -179.1(3) . . . . ?
C33 C34 C35 C36 -1.7(4) . . . . ?
C34 C35 C36 C31 -0.3(4) . . . . ?
C32 C31 C36 C35 1.1(4) . . . . ?
C37 C31 C36 C35 -179.2(3) . . . . ?

loop_
_cod_related_entry_id
_cod_related_entry_database
_cod_related_entry_code
1 ChemSpider 21141717
